data_1516866
loop_
_publ_author_name
'Ezzatollah Najafi'
'Mostafa M. Amini'
'Ezeddin Mohajerani'
'Mohammad Janghouri'
'Hossein Razavi'
'Hamidreza Khavasi'

_publ_section_title
;
 Fabrication of an organic light-emitting diode (OLED) from a
 two-dimensional lead(II) coordination polymer
;
_journal_name_full
;
Inorganica Chimica Acta
;
_journal_page_first 119
_journal_page_last 125
_journal_volume 399
_journal_year 2013
_chemical_formula_moiety 'C18 H12 I2 N2 O2 Pb2'
_chemical_formula_sum 'C18 H12 I2 N2 O2 Pb2'
_chemical_formula_weight 956.50
_space_group_IT_number 61
_symmetry_cell_setting orthorhombic
_symmetry_space_group_name_Hall '-P 2ac 2ab'
_symmetry_space_group_name_H-M 'P b c a'
_atom_sites_solution_hydrogens geom
_atom_sites_solution_primary direct
_atom_sites_solution_secondary difmap
_cell_angle_alpha 90.00
_cell_angle_beta 90.00
_cell_angle_gamma 90.00
_cell_formula_units_Z 4
_cell_length_a 9.4814(19)
_cell_length_b 11.835(2)
_cell_length_c 17.835(4)
_cell_measurement_reflns_used 5543
_cell_measurement_temperature 298(2)
_cell_measurement_theta_max 25.00
_cell_measurement_theta_min 2.98
_cell_volume 2001.3(7)
_computing_cell_refinement 'X-Area 1.31 (Stoe & Cie GmbH, 2005)'
_computing_data_collection 'X-Area 1.31 (Stoe & Cie GmbH, 2005)'
_computing_data_reduction 'X-Area 1.31 (Stoe & Cie GmbH, 2005)'
_computing_molecular_graphics 'ORTEP-3 for Windows (Farrugia, 1997)'
_computing_publication_material 'WinGX (Farrugia, 1999)'
_computing_structure_refinement 'SHELXL-97 (Sheldrick, 1997)'
_computing_structure_solution 'SHELXS-97 (Sheldrick, 1990)'
_diffrn_ambient_temperature 298(2)
_diffrn_measured_fraction_theta_full 0.999
_diffrn_measured_fraction_theta_max 0.999
_diffrn_measurement_device_type 'STOE IPDS 2T'
_diffrn_measurement_method 'rotation method'
_diffrn_radiation_monochromator graphite
_diffrn_radiation_source 'fine-focus sealed tube'
_diffrn_radiation_type MoK\a
_diffrn_radiation_wavelength 0.71073
_diffrn_reflns_av_R_equivalents 0.0717
_diffrn_reflns_av_sigmaI/netI 0.0469
_diffrn_reflns_limit_h_max 11
_diffrn_reflns_limit_h_min -9
_diffrn_reflns_limit_k_max 14
_diffrn_reflns_limit_k_min -12
_diffrn_reflns_limit_l_max 18
_diffrn_reflns_limit_l_min -21
_diffrn_reflns_number 5543
_diffrn_reflns_theta_full 25.00
_diffrn_reflns_theta_max 25.00
_diffrn_reflns_theta_min 2.98
_diffrn_standards_number 0
_exptl_absorpt_coefficient_mu 19.903
_exptl_absorpt_correction_T_max 0.1549
_exptl_absorpt_correction_T_min 0.0921
_exptl_absorpt_correction_type numerical
_exptl_absorpt_process_details 'shape of crystal determined optically'
_exptl_crystal_colour Yellow
_exptl_crystal_density_diffrn 3.175
_exptl_crystal_density_method 'not measured'
_exptl_crystal_description Block
_exptl_crystal_F_000 1680
_exptl_crystal_size_max 0.25
_exptl_crystal_size_mid 0.20
_exptl_crystal_size_min 0.18
_refine_diff_density_max 2.952
_refine_diff_density_min -1.379
_refine_diff_density_rms 0.265
_refine_ls_extinction_coef 0.0031(2)
_refine_ls_extinction_expression Fc^*^=kFc[1+0.001xFc^2^\l^3^/sin(2\q)]^-1/4^
_refine_ls_extinction_method SHELXL
_refine_ls_goodness_of_fit_ref 1.154
_refine_ls_hydrogen_treatment constr
_refine_ls_matrix_type full
_refine_ls_number_parameters 119
_refine_ls_number_reflns 1752
_refine_ls_number_restraints 0
_refine_ls_restrained_S_all 1.154
_refine_ls_R_factor_all 0.0613
_refine_ls_R_factor_gt 0.0475
_refine_ls_shift/su_max 0.008
_refine_ls_shift/su_mean 0.000
_refine_ls_structure_factor_coef Fsqd
_refine_ls_weighting_details 'calc w=1/[\s^2^(Fo^2^)+(0.0583P)^2^+1.5713P] where P=(Fo^2^+2Fc^2^)/3'
_refine_ls_weighting_scheme calc
_refine_ls_wR_factor_gt 0.1096
_refine_ls_wR_factor_ref 0.1144
_reflns_number_gt 1407
_reflns_number_total 1752
_reflns_threshold_expression >2sigma(I)
_cod_data_source_file ICA-2013-399-119-125.cif
_cod_data_source_block f:\solution\c214\khc214r
_cod_original_cell_volume 2001.4(7)
_cod_original_sg_symbol_H-M Pbca
_cod_database_code 1516866

loop_
_symmetry_equiv_pos_as_xyz
'x, y, z'
'-x+1/2, -y, z+1/2'
'x+1/2, -y+1/2, -z'
'-x, y+1/2, -z+1/2'
'-x, -y, -z'
'x-1/2, y, -z-1/2'
'-x-1/2, y-1/2, z'
'x, -y-1/2, z-1/2'

loop_
_atom_site_label
_atom_site_type_symbol
_atom_site_fract_x
_atom_site_fract_y
_atom_site_fract_z
_atom_site_U_iso_or_equiv
_atom_site_adp_type
_atom_site_occupancy
_atom_site_symmetry_multiplicity
_atom_site_calc_flag
_atom_site_refinement_flags
C1 C 0.3050(12) 0.3192(10) 0.3270(7) 0.029(2) Uani 1 1 d .
H1 H 0.3644 0.2761 0.3570 0.035 Uiso 1 1 calc R
C2 C 0.3139(12) 0.3077(9) 0.2476(7) 0.030(3) Uani 1 1 d .
H2 H 0.3774 0.2571 0.2263 0.036 Uiso 1 1 calc R
C3 C 0.2292(12) 0.3709(10) 0.2037(7) 0.031(3) Uani 1 1 d .
H3 H 0.2362 0.3652 0.1518 0.037 Uiso 1 1 calc R
C4 C 0.1287(13) 0.4467(8) 0.2363(6) 0.025(2) Uani 1 1 d .
C5 C 0.0377(11) 0.5166(10) 0.1943(6) 0.030(2) Uani 1 1 d .
H5 H 0.0395 0.5156 0.1422 0.036 Uiso 1 1 calc R
C6 C -0.0533(12) 0.5859(9) 0.2320(7) 0.031(3) Uani 1 1 d .
H6 H -0.1133 0.6323 0.2046 0.037 Uiso 1 1 calc R
C7 C -0.0593(13) 0.5897(10) 0.3100(7) 0.034(3) Uani 1 1 d .
H7 H -0.1243 0.6374 0.3328 0.041 Uiso 1 1 calc R
C8 C 0.0285(10) 0.5244(8) 0.3546(6) 0.022(2) Uani 1 1 d .
C9 C 0.1277(10) 0.4524(9) 0.3167(6) 0.022(2) Uani 1 1 d .
N1 N 0.2154(9) 0.3888(7) 0.3590(5) 0.024(2) Uani 1 1 d .
O1 O 0.0250(7) 0.5233(7) 0.4287(4) 0.0305(18) Uani 1 1 d .
I1 I 0.06881(10) 0.18324(7) 0.49168(5) 0.0448(3) Uani 1 1 d .
Pb1 Pb 0.18889(4) 0.42364(3) 0.49474(2) 0.0280(2) Uani 1 1 d .

loop_
_atom_site_aniso_label
_atom_site_aniso_U_11
_atom_site_aniso_U_22
_atom_site_aniso_U_33
_atom_site_aniso_U_23
_atom_site_aniso_U_13
_atom_site_aniso_U_12
C1 0.027(6) 0.026(6) 0.035(6) 0.001(5) 0.000(5) -0.004(5)
C2 0.027(6) 0.021(6) 0.043(7) -0.009(5) 0.006(4) 0.009(5)
C3 0.034(6) 0.033(7) 0.026(6) -0.006(5) 0.008(5) -0.001(5)
C4 0.033(6) 0.010(5) 0.033(6) -0.001(4) -0.003(5) -0.011(5)
C5 0.025(6) 0.037(6) 0.029(6) 0.004(5) -0.002(4) -0.006(5)
C6 0.027(6) 0.017(5) 0.049(7) 0.011(5) -0.006(6) 0.003(5)
C7 0.037(6) 0.029(6) 0.037(7) 0.006(5) -0.007(6) 0.000(5)
C8 0.020(5) 0.018(5) 0.027(5) 0.004(4) 0.001(4) -0.004(4)
C9 0.014(5) 0.029(6) 0.022(5) 0.003(4) 0.004(4) -0.007(4)
N1 0.016(4) 0.023(5) 0.034(5) -0.005(4) 0.001(3) 0.006(4)
O1 0.030(4) 0.035(5) 0.027(4) 0.002(3) 0.007(3) 0.011(4)
I1 0.0599(6) 0.0342(5) 0.0402(5) -0.0009(3) 0.0053(4) -0.0141(4)
Pb1 0.0272(3) 0.0279(3) 0.0290(3) -0.00002(16) -0.00256(17) 0.00150(16)

loop_
_atom_type_symbol
_atom_type_description
_atom_type_scat_dispersion_real
_atom_type_scat_dispersion_imag
_atom_type_scat_source
C C 0.0033 0.0016 'International Tables Vol C Tables 4.2.6.8 and 6.1.1.4'
H H 0.0000 0.0000 'International Tables Vol C Tables 4.2.6.8 and 6.1.1.4'
N N 0.0061 0.0033 'International Tables Vol C Tables 4.2.6.8 and 6.1.1.4'
O O 0.0106 0.0060 'International Tables Vol C Tables 4.2.6.8 and 6.1.1.4'
I I -0.4742 1.8119 'International Tables Vol C Tables 4.2.6.8 and 6.1.1.4'
Pb Pb -3.3944 10.1111 'International Tables Vol C Tables 4.2.6.8 and 6.1.1.4'

loop_
_geom_angle_atom_site_label_1
_geom_angle_atom_site_label_2
_geom_angle_atom_site_label_3
_geom_angle
_geom_angle_site_symmetry_1
_geom_angle_site_symmetry_3
N1 C1 C2 122.0(11) . .
N1 C1 H1 119.0 . .
C2 C1 H1 119.0 . .
C3 C2 C1 119.3(11) . .
C3 C2 H2 120.3 . .
C1 C2 H2 120.3 . .
C2 C3 C4 120.5(11) . .
C2 C3 H3 119.8 . .
C4 C3 H3 119.8 . .
C5 C4 C3 124.0(11) . .
C5 C4 C9 119.9(10) . .
C3 C4 C9 116.1(10) . .
C6 C5 C4 118.5(11) . .
C6 C5 H5 120.8 . .
C4 C5 H5 120.8 . .
C5 C6 C7 122.4(11) . .
C5 C6 H6 118.8 . .
C7 C6 H6 118.8 . .
C8 C7 C6 122.0(12) . .
C8 C7 H7 119.0 . .
C6 C7 H7 119.0 . .
O1 C8 C7 124.3(10) . .
O1 C8 C9 118.7(9) . .
C7 C8 C9 117.0(10) . .
N1 C9 C4 121.9(10) . .
N1 C9 C8 118.0(9) . .
C4 C9 C8 120.1(9) . .
C1 N1 C9 120.2(10) . .
C1 N1 Pb1 126.7(8) . .
C9 N1 Pb1 113.1(7) . .
C8 O1 Pb1 120.3(6) . .
C8 O1 Pb1 124.0(6) . 5_566
Pb1 O1 Pb1 113.4(3) . 5_566
O1 Pb1 N1 69.4(3) . .
O1 Pb1 O1 66.6(3) . 5_566
N1 Pb1 O1 130.8(3) . 5_566
O1 Pb1 I1 102.6(2) . .
N1 Pb1 I1 82.3(2) . .
O1 Pb1 I1 86.68(18) 5_566 .

loop_
_geom_bond_atom_site_label_1
_geom_bond_atom_site_label_2
_geom_bond_distance
_geom_bond_site_symmetry_2
C1 N1 1.315(14) .
C1 C2 1.424(17) .
C1 H1 0.9300 .
C2 C3 1.348(17) .
C2 H2 0.9300 .
C3 C4 1.433(16) .
C3 H3 0.9300 .
C4 C5 1.411(16) .
C4 C9 1.435(15) .
C5 C6 1.367(16) .
C5 H5 0.9300 .
C6 C7 1.392(18) .
C6 H6 0.9300 .
C7 C8 1.387(15) .
C7 H7 0.9300 .
C8 O1 1.322(13) .
C8 C9 1.437(15) .
C9 N1 1.352(14) .
N1 Pb1 2.468(9) .
O1 Pb1 2.279(7) .
O1 Pb1 2.524(7) 5_566
I1 Pb1 3.0650(10) .
Pb1 O1 2.524(7) 5_566

loop_
_geom_torsion_atom_site_label_1
_geom_torsion_atom_site_label_2
_geom_torsion_atom_site_label_3
_geom_torsion_atom_site_label_4
_geom_torsion
_geom_torsion_site_symmetry_1
_geom_torsion_site_symmetry_4
N1 C1 C2 C3 0.8(18) . .
C1 C2 C3 C4 -1.7(17) . .
C2 C3 C4 C5 179.2(11) . .
C2 C3 C4 C9 1.7(16) . .
C3 C4 C5 C6 -179.6(10) . .
C9 C4 C5 C6 -2.2(16) . .
C4 C5 C6 C7 -0.2(18) . .
C5 C6 C7 C8 1.1(19) . .
C6 C7 C8 O1 -178.6(10) . .
C6 C7 C8 C9 0.3(17) . .
C5 C4 C9 N1 -178.5(10) . .
C3 C4 C9 N1 -0.9(16) . .
C5 C4 C9 C8 3.6(16) . .
C3 C4 C9 C8 -178.7(10) . .
O1 C8 C9 N1 -1.6(15) . .
C7 C8 C9 N1 179.4(9) . .
O1 C8 C9 C4 176.4(9) . .
C7 C8 C9 C4 -2.7(15) . .
C2 C1 N1 C9 0.0(16) . .
C2 C1 N1 Pb1 -178.3(8) . .
C4 C9 N1 C1 0.0(15) . .
C8 C9 N1 C1 178.0(10) . .
C4 C9 N1 Pb1 178.6(8) . .
C8 C9 N1 Pb1 -3.5(12) . .
C7 C8 O1 Pb1 -174.5(8) . .
C9 C8 O1 Pb1 6.5(12) . .
C7 C8 O1 Pb1 24.0(14) . 5_566
C9 C8 O1 Pb1 -154.9(7) . 5_566
C8 O1 Pb1 N1 -5.9(7) . .
Pb1 O1 Pb1 N1 157.4(4) 5_566 .
C8 O1 Pb1 O1 -163.3(10) . 5_566
Pb1 O1 Pb1 O1 0.0 5_566 5_566
C8 O1 Pb1 I1 -82.6(7) . .
Pb1 O1 Pb1 I1 80.7(3) 5_566 .
C1 N1 Pb1 O1 -176.8(9) . .
C9 N1 Pb1 O1 4.7(7) . .
C1 N1 Pb1 O1 -149.0(8) . 5_566
C9 N1 Pb1 O1 32.6(9) . 5_566
C1 N1 Pb1 I1 -70.2(9) . .
C9 N1 Pb1 I1 111.3(7) . .
